data_2230064
loop_
_publ_author_name
'Betz, Richard'
'McCleland, Cedric'
'Hosten, Eric'

_publ_section_title
;
 2-Chloro-1,2-diphenylethanone (desyl chloride)
;
_journal_coeditor_code LD2009
_journal_issue 5
_journal_name_full 'Acta Crystallographica Section E'
_journal_page_first o1199
_journal_paper_doi 10.1107/S1600536811014541
_journal_volume 67
_journal_year 2011
_chemical_formula_iupac 'C14 H11 Cl O'
_chemical_formula_moiety 'C14 H11 Cl O'
_chemical_formula_sum 'C14 H11 Cl O'
_chemical_formula_weight 230.68
_chemical_name_common
;
Desyl Chloride
;
_chemical_name_systematic
;
2-Chloro-1,2-diphenylethanone
;
_space_group_IT_number 14
_symmetry_cell_setting monoclinic
_symmetry_space_group_name_Hall '-P 2ybc'
_symmetry_space_group_name_H-M 'P 1 21/c 1'
_atom_sites_solution_hydrogens geom
_atom_sites_solution_primary direct
_atom_sites_solution_secondary difmap
_audit_creation_method SHELXL97
_cell_angle_alpha 90.00
_cell_angle_beta 97.317(3)
_cell_angle_gamma 90.00
_cell_formula_units_Z 4
_cell_length_a 12.6233(11)
_cell_length_b 5.8227(5)
_cell_length_c 15.6745(14)
_cell_measurement_reflns_used 5815
_cell_measurement_temperature 200(2)
_cell_measurement_theta_max 28.27
_cell_measurement_theta_min 2.62
_cell_volume 1142.72(17)
_computing_cell_refinement 'SAINT (Bruker, 2010)'
_computing_data_collection 'APEX2 (Bruker, 2010)'
_computing_data_reduction 'SAINT (Bruker, 2010)'
_computing_molecular_graphics
;
ORTEP-3 (Farrugia, 1997) and Mercury (Macrae <i>et al.</i>,
2006)
;
_computing_publication_material
;
SHELXL97 (Sheldrick, 2008) and PLATON (Spek, 2009)
;
_computing_structure_refinement 'SHELXL97 (Sheldrick, 2008)'
_computing_structure_solution 'SHELXS97 (Sheldrick, 2008)'
_diffrn_ambient_temperature 200(2)
_diffrn_measured_fraction_theta_full 0.993
_diffrn_measured_fraction_theta_max 0.993
_diffrn_measurement_device_type 'Bruker APEXII CCD'
_diffrn_measurement_method '\f and \w'
_diffrn_radiation_monochromator graphite
_diffrn_radiation_source 'fine-focus sealed tube'
_diffrn_radiation_type MoK\a
_diffrn_radiation_wavelength 0.71073
_diffrn_reflns_av_R_equivalents 0.0235
_diffrn_reflns_av_sigmaI/netI 0.0174
_diffrn_reflns_limit_h_max 16
_diffrn_reflns_limit_h_min -16
_diffrn_reflns_limit_k_max 6
_diffrn_reflns_limit_k_min -7
_diffrn_reflns_limit_l_max 20
_diffrn_reflns_limit_l_min -20
_diffrn_reflns_number 9777
_diffrn_reflns_theta_full 28.27
_diffrn_reflns_theta_max 28.27
_diffrn_reflns_theta_min 2.62
_exptl_absorpt_coefficient_mu 0.307
_exptl_absorpt_correction_type none
_exptl_crystal_colour colourless
_exptl_crystal_density_diffrn 1.341
_exptl_crystal_density_method 'not measured'
_exptl_crystal_description rod
_exptl_crystal_F_000 480
_exptl_crystal_size_max 0.525
_exptl_crystal_size_mid 0.292
_exptl_crystal_size_min 0.164
_refine_diff_density_max 0.361
_refine_diff_density_min -0.424
_refine_ls_extinction_method none
_refine_ls_goodness_of_fit_ref 1.066
_refine_ls_hydrogen_treatment constr
_refine_ls_matrix_type full
_refine_ls_number_parameters 145
_refine_ls_number_reflns 2816
_refine_ls_number_restraints 0
_refine_ls_restrained_S_all 1.066
_refine_ls_R_factor_all 0.0460
_refine_ls_R_factor_gt 0.0369
_refine_ls_shift/su_max 0.000
_refine_ls_shift/su_mean 0.000
_refine_ls_structure_factor_coef Fsqd
_refine_ls_weighting_details 'calc w=1/[\s^2^(Fo^2^)+(0.0471P)^2^+0.3595P] where P=(Fo^2^+2Fc^2^)/3'
_refine_ls_weighting_scheme calc
_refine_ls_wR_factor_gt 0.0971
_refine_ls_wR_factor_ref 0.1041
_reflns_number_gt 2366
_reflns_number_total 2816
_reflns_threshold_expression I>2\s(I)
_cod_data_source_file ld2009.cif
_cod_data_source_block I
_cod_original_sg_symbol_H-M 'P 21/c'
_cod_database_code 2230064
_cod_database_fobs_code 2230064

loop_
_symmetry_equiv_pos_as_xyz
'x, y, z'
'-x, y+1/2, -z+1/2'
'-x, -y, -z'
'x, -y-1/2, z-1/2'

loop_
_atom_site_type_symbol
_atom_site_label
_atom_site_fract_x
_atom_site_fract_y
_atom_site_fract_z
_atom_site_U_iso_or_equiv
_atom_site_adp_type
_atom_site_calc_flag
_atom_site_refinement_flags
_atom_site_occupancy
_atom_site_disorder_assembly
_atom_site_disorder_group
Cl Cl1 0.36760(3) 0.54577(9) 0.02422(2) 0.05873(16) Uani d . 1 . .
O O1 0.19610(9) 0.8528(2) 0.05035(8) 0.0585(3) Uani d . 1 . .
C C1 0.17721(11) 0.6644(2) 0.07711(8) 0.0369(3) Uani d . 1 . .
C C2 0.26188(10) 0.4753(2) 0.08663(8) 0.0361(3) Uani d . 1 . .
H H2 0.2277 0.3291 0.0637 0.043 Uiso calc R 1 . .
C C11 0.07080(10) 0.6085(2) 0.10402(7) 0.0318(3) Uani d . 1 . .
C C12 0.04806(11) 0.4010(2) 0.14191(9) 0.0369(3) Uani d . 1 . .
H H12 0.1014 0.2853 0.1511 0.044 Uiso calc R 1 . .
C C13 -0.05239(11) 0.3628(3) 0.16633(10) 0.0436(3) Uani d . 1 . .
H H13 -0.0673 0.2221 0.1931 0.052 Uiso calc R 1 . .
C C14 -0.13073(11) 0.5290(3) 0.15188(10) 0.0454(3) Uani d . 1 . .
H H14 -0.1996 0.5017 0.1682 0.054 Uiso calc R 1 . .
C C15 -0.10909(12) 0.7350(3) 0.11366(10) 0.0456(3) Uani d . 1 . .
H H15 -0.1632 0.8486 0.1032 0.055 Uiso calc R 1 . .
C C16 -0.00869(11) 0.7752(2) 0.09067(8) 0.0395(3) Uani d . 1 . .
H H16 0.0063 0.9181 0.0655 0.047 Uiso calc R 1 . .
C C21 0.30932(9) 0.4355(2) 0.17883(8) 0.0313(3) Uani d . 1 . .
C C22 0.36130(11) 0.2294(2) 0.20111(10) 0.0411(3) Uani d . 1 . .
H H22 0.3639 0.1128 0.1590 0.049 Uiso calc R 1 . .
C C23 0.40932(12) 0.1938(3) 0.28445(11) 0.0485(4) Uani d . 1 . .
H H23 0.4461 0.0542 0.2991 0.058 Uiso calc R 1 . .
C C24 0.40391(12) 0.3604(3) 0.34634(10) 0.0483(4) Uani d . 1 . .
H H24 0.4364 0.3348 0.4036 0.058 Uiso calc R 1 . .
C C25 0.35139(12) 0.5639(3) 0.32497(9) 0.0451(3) Uani d . 1 . .
H H25 0.3470 0.6780 0.3677 0.054 Uiso calc R 1 . .
C C26 0.30485(11) 0.6021(2) 0.24116(8) 0.0372(3) Uani d . 1 . .
H H26 0.2697 0.7436 0.2265 0.045 Uiso calc R 1 . .

loop_
_atom_site_aniso_label
_atom_site_aniso_U_11
_atom_site_aniso_U_22
_atom_site_aniso_U_33
_atom_site_aniso_U_12
_atom_site_aniso_U_13
_atom_site_aniso_U_23
Cl1 0.0447(2) 0.0974(4) 0.0365(2) -0.0071(2) 0.01475(15) -0.00083(19)
O1 0.0538(6) 0.0513(7) 0.0703(8) -0.0085(5) 0.0077(6) 0.0241(6)
C1 0.0385(6) 0.0400(7) 0.0312(6) -0.0051(5) 0.0003(5) 0.0047(5)
C2 0.0319(6) 0.0449(7) 0.0321(6) -0.0058(5) 0.0068(5) -0.0049(5)
C11 0.0332(6) 0.0338(6) 0.0271(5) -0.0019(5) -0.0011(4) 0.0001(5)
C12 0.0344(6) 0.0325(6) 0.0429(7) -0.0001(5) 0.0020(5) 0.0033(5)
C13 0.0412(7) 0.0392(7) 0.0508(8) -0.0069(6) 0.0075(6) 0.0037(6)
C14 0.0335(7) 0.0558(9) 0.0472(8) -0.0025(6) 0.0066(6) -0.0046(7)
C15 0.0403(7) 0.0479(8) 0.0474(8) 0.0116(6) 0.0010(6) -0.0026(6)
C16 0.0459(7) 0.0355(7) 0.0358(7) 0.0032(6) 0.0003(5) 0.0031(5)
C21 0.0268(5) 0.0337(6) 0.0339(6) -0.0021(5) 0.0063(4) -0.0003(5)
C22 0.0364(7) 0.0336(7) 0.0539(8) 0.0008(5) 0.0081(6) -0.0030(6)
C23 0.0386(7) 0.0413(8) 0.0646(10) 0.0038(6) 0.0026(6) 0.0153(7)
C24 0.0422(7) 0.0584(9) 0.0423(7) -0.0050(7) -0.0018(6) 0.0155(7)
C25 0.0503(8) 0.0510(9) 0.0335(7) -0.0008(7) 0.0029(6) -0.0026(6)
C26 0.0413(7) 0.0348(7) 0.0351(6) 0.0041(5) 0.0031(5) -0.0002(5)

loop_
_atom_type_symbol
_atom_type_description
_atom_type_scat_dispersion_real
_atom_type_scat_dispersion_imag
_atom_type_scat_source
C C 0.0033 0.0016 'International Tables Vol C Tables 4.2.6.8 and 6.1.1.4'
H H 0.0000 0.0000 'International Tables Vol C Tables 4.2.6.8 and 6.1.1.4'
Cl Cl 0.1484 0.1585 'International Tables Vol C Tables 4.2.6.8 and 6.1.1.4'
O O 0.0106 0.0060 'International Tables Vol C Tables 4.2.6.8 and 6.1.1.4'

loop_
_geom_angle_atom_site_label_1
_geom_angle_atom_site_label_2
_geom_angle_atom_site_label_3
_geom_angle_site_symmetry_1
_geom_angle_site_symmetry_3
_geom_angle
_geom_angle_publ_flag
O1 C1 C11 . . 121.31(13) ?
O1 C1 C2 . . 121.41(13) ?
C11 C1 C2 . . 117.27(11) ?
C21 C2 C1 . . 113.02(10) ?
C21 C2 Cl1 . . 108.91(9) ?
C1 C2 Cl1 . . 109.90(10) ?
C21 C2 H2 . . 108.3 ?
C1 C2 H2 . . 108.3 ?
Cl1 C2 H2 . . 108.3 ?
C12 C11 C16 . . 119.03(12) ?
C12 C11 C1 . . 123.44(12) ?
C16 C11 C1 . . 117.52(12) ?
C13 C12 C11 . . 120.11(13) ?
C13 C12 H12 . . 119.9 ?
C11 C12 H12 . . 119.9 ?
C14 C13 C12 . . 120.18(14) ?
C14 C13 H13 . . 119.9 ?
C12 C13 H13 . . 119.9 ?
C13 C14 C15 . . 120.10(13) ?
C13 C14 H14 . . 120.0 ?
C15 C14 H14 . . 120.0 ?
C16 C15 C14 . . 119.89(13) ?
C16 C15 H15 . . 120.1 ?
C14 C15 H15 . . 120.1 ?
C15 C16 C11 . . 120.67(13) ?
C15 C16 H16 . . 119.7 ?
C11 C16 H16 . . 119.7 ?
C26 C21 C22 . . 119.22(12) ?
C26 C21 C2 . . 121.45(12) ?
C22 C21 C2 . . 119.30(12) ?
C23 C22 C21 . . 120.13(13) ?
C23 C22 H22 . . 119.9 ?
C21 C22 H22 . . 119.9 ?
C24 C23 C22 . . 120.25(14) ?
C24 C23 H23 . . 119.9 ?
C22 C23 H23 . . 119.9 ?
C25 C24 C23 . . 119.92(14) ?
C25 C24 H24 . . 120.0 ?
C23 C24 H24 . . 120.0 ?
C24 C25 C26 . . 120.06(14) ?
C24 C25 H25 . . 120.0 ?
C26 C25 H25 . . 120.0 ?
C21 C26 C25 . . 120.40(13) ?
C21 C26 H26 . . 119.8 ?
C25 C26 H26 . . 119.8 ?

loop_
_geom_bond_atom_site_label_1
_geom_bond_atom_site_label_2
_geom_bond_site_symmetry_2
_geom_bond_distance
_geom_bond_publ_flag
Cl1 C2 . 1.7997(13) ?
O1 C1 . 1.2092(18) ?
C1 C11 . 1.4941(18) ?
C1 C2 . 1.529(2) ?
C2 C21 . 1.5100(18) ?
C2 H2 . 1.0000 ?
C11 C12 . 1.3921(18) ?
C11 C16 . 1.3929(18) ?
C12 C13 . 1.3883(19) ?
C12 H12 . 0.9500 ?
C13 C14 . 1.381(2) ?
C13 H13 . 0.9500 ?
C14 C15 . 1.384(2) ?
C14 H14 . 0.9500 ?
C15 C16 . 1.381(2) ?
C15 H15 . 0.9500 ?
C16 H16 . 0.9500 ?
C21 C26 . 1.3829(18) ?
C21 C22 . 1.3910(18) ?
C22 C23 . 1.384(2) ?
C22 H22 . 0.9500 ?
C23 C24 . 1.379(2) ?
C23 H23 . 0.9500 ?
C24 C25 . 1.378(2) ?
C24 H24 . 0.9500 ?
C25 C26 . 1.3871(19) ?
C25 H25 . 0.9500 ?
C26 H26 . 0.9500 ?

loop_
_geom_torsion_atom_site_label_1
_geom_torsion_atom_site_label_2
_geom_torsion_atom_site_label_3
_geom_torsion_atom_site_label_4
_geom_torsion_site_symmetry_1
_geom_torsion_site_symmetry_2
_geom_torsion_site_symmetry_3
_geom_torsion_site_symmetry_4
_geom_torsion
_geom_torsion_publ_flag
O1 C1 C2 C21 . . . . 104.41(15) ?
C11 C1 C2 C21 . . . . -74.29(14) ?
O1 C1 C2 Cl1 . . . . -17.47(17) ?
C11 C1 C2 Cl1 . . . . 163.83(9) ?
O1 C1 C11 C12 . . . . -174.40(14) ?
C2 C1 C11 C12 . . . . 4.30(18) ?
O1 C1 C11 C16 . . . . 5.09(19) ?
C2 C1 C11 C16 . . . . -176.21(11) ?
C16 C11 C12 C13 . . . . -0.4(2) ?
C1 C11 C12 C13 . . . . 179.07(12) ?
C11 C12 C13 C14 . . . . 1.1(2) ?
C12 C13 C14 C15 . . . . -0.6(2) ?
C13 C14 C15 C16 . . . . -0.6(2) ?
C14 C15 C16 C11 . . . . 1.3(2) ?
C12 C11 C16 C15 . . . . -0.8(2) ?
C1 C11 C16 C15 . . . . 179.73(12) ?
C1 C2 C21 C26 . . . . -21.38(17) ?
Cl1 C2 C21 C26 . . . . 101.06(13) ?
C1 C2 C21 C22 . . . . 160.45(11) ?
Cl1 C2 C21 C22 . . . . -77.11(13) ?
C26 C21 C22 C23 . . . . -1.02(19) ?
C2 C21 C22 C23 . . . . 177.18(12) ?
C21 C22 C23 C24 . . . . 1.4(2) ?
C22 C23 C24 C25 . . . . -0.6(2) ?
C23 C24 C25 C26 . . . . -0.6(2) ?
C22 C21 C26 C25 . . . . -0.2(2) ?
C2 C21 C26 C25 . . . . -178.35(13) ?
C24 C25 C26 C21 . . . . 1.0(2) ?

loop_
_cod_related_entry_id
_cod_related_entry_database
_cod_related_entry_code
1 ChemSpider 86040
